data_7026066
loop_
_publ_author_name
'Amoroso, Angelo J.'
'Banu, Afrosa'
'Coogan, Michael P.'
'Edwards, Peter G.'
'Hossain, Golzar'
'Malik, K. M. Abdul'

_publ_section_title
;
 Functionalisation of terpyridine complexes containing the Re(CO)3(+)
 moiety.
;
_journal_issue 30
_journal_name_full 'Dalton transactions (Cambridge, England : 2003)'
_journal_page_first 6993
_journal_page_last 7003
_journal_paper_doi 10.1039/c0dt00174k
_journal_volume 39
_journal_year 2010
_chemical_formula_moiety 'C19 H14 Cl N3 O3 Re, F6 P'
_chemical_formula_sum 'C19 H14 Cl F6 N3 O3 P Re'
_chemical_formula_weight 698.95
_chemical_name_systematic
;
?
;
_space_group_IT_number 2
_symmetry_cell_setting triclinic
_symmetry_space_group_name_Hall '-P 1'
_symmetry_space_group_name_H-M 'P -1'
_atom_sites_solution_hydrogens geom
_atom_sites_solution_primary direct
_atom_sites_solution_secondary difmap
_audit_creation_method SHELXL-97
_cell_angle_alpha 71.4100(10)
_cell_angle_beta 83.9550(10)
_cell_angle_gamma 78.6090(10)
_cell_formula_units_Z 2
_cell_length_a 6.8448(2)
_cell_length_b 12.7464(4)
_cell_length_c 13.4209(5)
_cell_measurement_reflns_used 4959
_cell_measurement_temperature 150(2)
_cell_measurement_theta_max 27.47
_cell_measurement_theta_min 2.91
_cell_volume 1086.84(6)
_computing_cell_refinement 'HKL Scalepack (Otwinowski & Minor 1997)'
_computing_data_collection 'Collect (Nonius BV, 1997-2000)'
_computing_data_reduction 'HKL Denzo and Scalepack (Otwinowski & Minor 1997)'
_computing_molecular_graphics 'Ortep-3 for Windows (Farrugia, 1997)'
_computing_publication_material 'WinGX publication routines (Farrugia, 1999)'
_computing_structure_refinement 'SHELXL-97 (Sheldrick, 1997)'
_computing_structure_solution 'SHELXS-97 (Sheldrick, 1990)'
_diffrn_ambient_temperature 150(2)
_diffrn_measured_fraction_theta_full 0.987
_diffrn_measured_fraction_theta_max 0.987
_diffrn_measurement_device_type 'Nonius KappaCCD'
_diffrn_measurement_method '\w scans'
_diffrn_radiation_monochromator graphite
_diffrn_radiation_source 'fine-focus sealed tube'
_diffrn_radiation_type MoK\a
_diffrn_radiation_wavelength 0.71073
_diffrn_reflns_av_R_equivalents 0.0710
_diffrn_reflns_av_sigmaI/netI 0.0548
_diffrn_reflns_limit_h_max 8
_diffrn_reflns_limit_h_min -8
_diffrn_reflns_limit_k_max 16
_diffrn_reflns_limit_k_min -16
_diffrn_reflns_limit_l_max 17
_diffrn_reflns_limit_l_min -17
_diffrn_reflns_number 19562
_diffrn_reflns_theta_full 27.54
_diffrn_reflns_theta_max 27.54
_diffrn_reflns_theta_min 3.04
_diffrn_standards_decay_% none
_exptl_absorpt_coefficient_mu 5.867
_exptl_absorpt_correction_T_max 0.5395
_exptl_absorpt_correction_T_min 0.4732
_exptl_absorpt_correction_type multi-scan
_exptl_absorpt_process_details
;
[Blessing, Acta Cryst. (1995). A51, 33-38]
;
_exptl_crystal_colour Orange
_exptl_crystal_density_diffrn 2.136
_exptl_crystal_density_method 'not measured'
_exptl_crystal_description Prismatic
_exptl_crystal_F_000 668
_exptl_crystal_size_max 0.15
_exptl_crystal_size_mid 0.12
_exptl_crystal_size_min 0.12
_refine_diff_density_max 1.665
_refine_diff_density_min -1.937
_refine_diff_density_rms 0.167
_refine_ls_extinction_method none
_refine_ls_goodness_of_fit_ref 1.038
_refine_ls_hydrogen_treatment constr
_refine_ls_matrix_type full
_refine_ls_number_parameters 308
_refine_ls_number_reflns 4959
_refine_ls_number_restraints 0
_refine_ls_restrained_S_all 1.038
_refine_ls_R_factor_all 0.0507
_refine_ls_R_factor_gt 0.0388
_refine_ls_shift/su_max 0.001
_refine_ls_shift/su_mean 0.000
_refine_ls_structure_factor_coef Fsqd
_refine_ls_weighting_details 'calc w=1/[\s^2^(Fo^2^)+(0.0271P)^2^+3.6326P] where P=(Fo^2^+2Fc^2^)/3'
_refine_ls_weighting_scheme calc
_refine_ls_wR_factor_gt 0.0793
_refine_ls_wR_factor_ref 0.0843
_reflns_number_gt 4251
_reflns_number_total 4959
_reflns_threshold_expression >2sigma(I)
_cod_data_source_file c0dt00174k.txt
_cod_data_source_block comp4
_cod_depositor_comments
;
The following automatic conversions were performed:

'_symmetry_cell_setting' value 'Triclinic' changed to 'triclinic'
according to /home/saulius/struct/CIF-dictionaries/cif_core.dic
dictionary named 'cif_core.dic' version 2.4.2 from 2011-04-26.

Automatic conversion script
Id: cif_fix_values 1891 2012-01-12 08:04:46Z andrius 
;
_cod_database_code 7026066

loop_
_symmetry_equiv_pos_as_xyz
'x, y, z'
'-x, -y, -z'

loop_
_atom_site_label
_atom_site_type_symbol
_atom_site_fract_x
_atom_site_fract_y
_atom_site_fract_z
_atom_site_U_iso_or_equiv
_atom_site_adp_type
_atom_site_occupancy
_atom_site_symmetry_multiplicity
_atom_site_calc_flag
_atom_site_refinement_flags
Re1 Re 0.42802(3) 0.391974(17) 0.245904(17) 0.03126(8) Uani 1 1 d .
Cl1 Cl 0.7283(2) 0.27849(12) 0.34462(11) 0.0395(3) Uani 1 1 d .
P1 P 0.1454(3) 0.85539(13) 0.20210(14) 0.0457(4) Uani 1 1 d .
F1 F 0.1643(7) 0.7981(4) 0.3264(3) 0.0724(12) Uani 1 1 d .
F2 F -0.0843(6) 0.8363(4) 0.2144(4) 0.0686(12) Uani 1 1 d .
F3 F 0.2143(8) 0.7404(4) 0.1837(4) 0.0870(15) Uani 1 1 d .
F4 F 0.1198(8) 0.9155(5) 0.0809(4) 0.0978(18) Uani 1 1 d .
F5 F 0.3654(7) 0.8787(5) 0.1931(5) 0.0990(18) Uani 1 1 d .
F6 F 0.0646(9) 0.9729(4) 0.2250(6) 0.111(2) Uani 1 1 d .
O1 O 0.6064(7) 0.3406(4) 0.0444(3) 0.0490(11) Uani 1 1 d .
O2 O 0.0534(7) 0.5194(4) 0.1277(4) 0.0620(13) Uani 1 1 d .
O3 O 0.6221(7) 0.6024(4) 0.1616(4) 0.0524(12) Uani 1 1 d .
N1 N 0.3177(7) 0.4257(4) 0.3910(4) 0.0359(11) Uani 1 1 d .
N2 N 0.3043(7) 0.2430(4) 0.3420(4) 0.0335(10) Uani 1 1 d .
N3 N 0.4390(9) 0.1239(5) 0.1487(5) 0.0539(14) Uani 1 1 d .
C1 C 0.5364(9) 0.3569(5) 0.1210(4) 0.0351(12) Uani 1 1 d .
C2 C 0.1920(9) 0.4730(5) 0.1728(5) 0.0409(14) Uani 1 1 d .
C3 C 0.5481(9) 0.5242(5) 0.1903(5) 0.0381(13) Uani 1 1 d .
C4 C 0.3012(8) 0.5268(5) 0.4076(5) 0.0413(14) Uani 1 1 d .
H4 H 0.3294 0.5892 0.3502 0.050 Uiso 1 1 calc R
C5 C 0.2450(9) 0.5428(6) 0.5046(5) 0.0471(16) Uani 1 1 d .
H5 H 0.2308 0.6151 0.5132 0.057 Uiso 1 1 calc R
C6 C 0.2103(9) 0.4522(6) 0.5876(6) 0.0515(17) Uani 1 1 d .
H6 H 0.1766 0.4604 0.6556 0.062 Uiso 1 1 calc R
C7 C 0.2242(9) 0.3495(6) 0.5726(5) 0.0474(15) Uani 1 1 d .
H7 H 0.1999 0.2865 0.6303 0.057 Uiso 1 1 calc R
C8 C 0.2741(8) 0.3372(5) 0.4728(4) 0.0367(13) Uani 1 1 d .
C9 C 0.2729(9) 0.2343(5) 0.4461(5) 0.0375(13) Uani 1 1 d .
C10 C 0.2368(9) 0.1358(6) 0.5207(5) 0.0461(15) Uani 1 1 d .
H10 H 0.2139 0.1324 0.5926 0.055 Uiso 1 1 calc R
C11 C 0.2340(10) 0.0415(5) 0.4902(5) 0.0461(15) Uani 1 1 d .
H11 H 0.2152 -0.0277 0.5410 0.055 Uiso 1 1 calc R
C12 C 0.2592(10) 0.0510(5) 0.3845(5) 0.0434(15) Uani 1 1 d .
H12 H 0.2558 -0.0117 0.3613 0.052 Uiso 1 1 calc R
C13 C 0.2895(9) 0.1527(5) 0.3126(4) 0.0361(13) Uani 1 1 d .
C14 C 0.2845(10) 0.1701(5) 0.1954(6) 0.0506(17) Uani 1 1 d .
C15 C 0.1053(12) 0.2291(5) 0.1433(5) 0.0516(18) Uani 1 1 d .
H15 H -0.0053 0.2633 0.1779 0.062 Uiso 1 1 calc R
C16 C 0.1034(12) 0.2330(6) 0.0386(6) 0.0593(19) Uani 1 1 d .
H16 H -0.0113 0.2696 -0.0010 0.071 Uiso 1 1 calc R
C17 C 0.2668(11) 0.1842(6) -0.0057(6) 0.0535(17) Uani 1 1 d .
H17 H 0.2602 0.1882 -0.0772 0.064 Uiso 1 1 calc R
C18 C 0.4357(13) 0.1312(6) 0.0402(6) 0.0601(19) Uani 1 1 d .
H18 H 0.5470 0.1001 0.0038 0.072 Uiso 1 1 calc R
C19 C 0.6184(11) 0.0704(6) 0.1988(7) 0.063(2) Uani 1 1 d .
H19A H 0.6489 0.1137 0.2422 0.094 Uiso 1 1 calc R
H19B H 0.7268 0.0659 0.1457 0.094 Uiso 1 1 calc R
H19C H 0.6047 -0.0055 0.2436 0.094 Uiso 1 1 calc R

loop_
_atom_site_aniso_label
_atom_site_aniso_U_11
_atom_site_aniso_U_22
_atom_site_aniso_U_33
_atom_site_aniso_U_23
_atom_site_aniso_U_13
_atom_site_aniso_U_12
Re1 0.03590(13) 0.02951(13) 0.02828(13) -0.00790(9) -0.00015(9) -0.00771(9)
Cl1 0.0405(8) 0.0430(8) 0.0365(8) -0.0155(6) -0.0031(6) -0.0045(6)
P1 0.0511(10) 0.0309(8) 0.0527(11) -0.0055(7) -0.0046(8) -0.0125(7)
F1 0.091(3) 0.071(3) 0.058(3) -0.024(2) -0.007(2) -0.012(2)
F2 0.066(3) 0.072(3) 0.075(3) -0.024(2) 0.003(2) -0.030(2)
F3 0.112(4) 0.071(3) 0.083(4) -0.042(3) -0.020(3) 0.011(3)
F4 0.084(4) 0.112(4) 0.069(3) 0.028(3) -0.017(3) -0.037(3)
F5 0.062(3) 0.114(4) 0.105(4) 0.003(3) -0.019(3) -0.031(3)
F6 0.109(4) 0.049(3) 0.190(6) -0.051(3) -0.072(4) 0.007(3)
O1 0.057(3) 0.061(3) 0.034(2) -0.019(2) 0.008(2) -0.021(2)
O2 0.051(3) 0.060(3) 0.064(3) -0.004(3) -0.012(3) -0.002(2)
O3 0.057(3) 0.043(3) 0.055(3) -0.003(2) -0.001(2) -0.024(2)
N1 0.033(3) 0.039(3) 0.036(3) -0.014(2) -0.002(2) -0.004(2)
N2 0.035(2) 0.037(3) 0.027(2) -0.007(2) -0.0003(19) -0.008(2)
N3 0.058(4) 0.043(3) 0.062(4) -0.012(3) -0.008(3) -0.013(3)
C1 0.043(3) 0.038(3) 0.027(3) -0.010(2) -0.003(2) -0.013(3)
C2 0.037(3) 0.037(3) 0.044(4) -0.006(3) 0.000(3) -0.008(3)
C3 0.040(3) 0.042(3) 0.033(3) -0.011(3) -0.004(3) -0.006(3)
C4 0.034(3) 0.047(4) 0.050(4) -0.025(3) -0.004(3) -0.003(3)
C5 0.038(3) 0.060(4) 0.052(4) -0.033(3) -0.007(3) -0.001(3)
C6 0.041(4) 0.079(5) 0.046(4) -0.037(4) -0.005(3) -0.006(3)
C7 0.047(4) 0.058(4) 0.036(4) -0.017(3) 0.003(3) -0.006(3)
C8 0.032(3) 0.048(3) 0.030(3) -0.015(3) 0.002(2) -0.005(2)
C9 0.038(3) 0.038(3) 0.033(3) -0.007(2) 0.001(2) -0.007(2)
C10 0.048(4) 0.054(4) 0.032(3) -0.006(3) 0.003(3) -0.013(3)
C11 0.053(4) 0.046(4) 0.031(3) 0.002(3) 0.006(3) -0.015(3)
C12 0.060(4) 0.032(3) 0.039(4) -0.005(3) 0.000(3) -0.020(3)
C13 0.040(3) 0.037(3) 0.030(3) -0.006(2) -0.001(2) -0.011(2)
C14 0.057(4) 0.034(3) 0.064(5) -0.018(3) 0.018(4) -0.023(3)
C15 0.086(5) 0.041(4) 0.031(3) -0.001(3) -0.013(3) -0.029(4)
C16 0.060(5) 0.048(4) 0.063(5) -0.002(3) -0.010(4) -0.016(3)
C17 0.056(4) 0.042(4) 0.061(5) -0.011(3) 0.006(4) -0.018(3)
C18 0.078(5) 0.044(4) 0.067(5) -0.021(4) -0.010(4) -0.021(4)
C19 0.060(5) 0.056(4) 0.080(6) -0.032(4) 0.008(4) -0.015(4)

loop_
_atom_type_symbol
_atom_type_description
_atom_type_scat_dispersion_real
_atom_type_scat_dispersion_imag
_atom_type_scat_source
C C 0.0033 0.0016 'International Tables Vol C Tables 4.2.6.8 and 6.1.1.4'
H H 0.0000 0.0000 'International Tables Vol C Tables 4.2.6.8 and 6.1.1.4'
N N 0.0061 0.0033 'International Tables Vol C Tables 4.2.6.8 and 6.1.1.4'
O O 0.0106 0.0060 'International Tables Vol C Tables 4.2.6.8 and 6.1.1.4'
F F 0.0171 0.0103 'International Tables Vol C Tables 4.2.6.8 and 6.1.1.4'
P P 0.1023 0.0942 'International Tables Vol C Tables 4.2.6.8 and 6.1.1.4'
Cl Cl 0.1484 0.1585 'International Tables Vol C Tables 4.2.6.8 and 6.1.1.4'
Re Re -1.0185 7.2310 'International Tables Vol C Tables 4.2.6.8 and 6.1.1.4'

loop_
_geom_angle_atom_site_label_1
_geom_angle_atom_site_label_2
_geom_angle_atom_site_label_3
_geom_angle
C1 Re1 C2 88.8(3)
C1 Re1 C3 85.5(2)
C2 Re1 C3 89.3(2)
C1 Re1 N1 177.2(2)
C2 Re1 N1 94.0(2)
C3 Re1 N1 95.0(2)
C1 Re1 N2 104.7(2)
C2 Re1 N2 97.4(2)
C3 Re1 N2 167.8(2)
N1 Re1 N2 74.47(17)
C1 Re1 Cl1 91.41(18)
C2 Re1 Cl1 177.36(18)
C3 Re1 Cl1 93.33(18)
N1 Re1 Cl1 85.78(13)
N2 Re1 Cl1 80.04(12)
F3 P1 F4 91.4(3)
F3 P1 F5 92.7(3)
F4 P1 F5 91.4(3)
F3 P1 F1 90.7(3)
F4 P1 F1 177.7(3)
F5 P1 F1 89.6(3)
F3 P1 F6 177.2(4)
F4 P1 F6 90.1(3)
F5 P1 F6 89.7(3)
F1 P1 F6 87.8(3)
F3 P1 F2 90.1(3)
F4 P1 F2 89.4(3)
F5 P1 F2 177.1(3)
F1 P1 F2 89.4(3)
F6 P1 F2 87.5(3)
C8 N1 C4 118.4(5)
C8 N1 Re1 116.9(4)
C4 N1 Re1 124.6(4)
C13 N2 C9 117.6(5)
C13 N2 Re1 126.7(4)
C9 N2 Re1 114.6(4)
C14 N3 C19 122.8(7)
C14 N3 C18 120.6(7)
C19 N3 C18 116.6(6)
O1 C1 Re1 176.4(5)
O2 C2 Re1 178.2(6)
O3 C3 Re1 176.9(5)
N1 C4 C5 122.8(6)
N1 C4 H4 118.6
C5 C4 H4 118.6
C6 C5 C4 118.5(6)
C6 C5 H5 120.8
C4 C5 H5 120.8
C5 C6 C7 119.8(6)
C5 C6 H6 120.1
C7 C6 H6 120.1
C6 C7 C8 120.3(6)
C6 C7 H7 119.9
C8 C7 H7 119.9
N1 C8 C7 120.2(6)
N1 C8 C9 115.2(5)
C7 C8 C9 124.5(6)
N2 C9 C10 122.0(6)
N2 C9 C8 115.5(5)
C10 C9 C8 122.5(6)
C9 C10 C11 119.8(6)
C9 C10 H10 120.1
C11 C10 H10 120.1
C12 C11 C10 118.5(6)
C12 C11 H11 120.8
C10 C11 H11 120.8
C11 C12 C13 119.3(6)
C11 C12 H12 120.3
C13 C12 H12 120.3
N2 C13 C12 122.7(5)
N2 C13 C14 117.2(5)
C12 C13 C14 119.9(5)
N3 C14 C15 123.0(7)
N3 C14 C13 118.5(7)
C15 C14 C13 118.3(6)
C16 C15 C14 115.5(7)
C16 C15 H15 122.2
C14 C15 H15 122.2
C17 C16 C15 119.0(7)
C17 C16 H16 120.5
C15 C16 H16 120.5
C18 C17 C16 126.6(8)
C18 C17 H17 116.7
C16 C17 H17 116.7
C17 C18 N3 115.3(7)
C17 C18 H18 122.3
N3 C18 H18 122.3
N3 C19 H19A 109.5
N3 C19 H19B 109.5
H19A C19 H19B 109.5
N3 C19 H19C 109.5
H19A C19 H19C 109.5
H19B C19 H19C 109.5

loop_
_geom_bond_atom_site_label_1
_geom_bond_atom_site_label_2
_geom_bond_distance
Re1 C1 1.909(6)
Re1 C2 1.915(6)
Re1 C3 1.920(6)
Re1 N1 2.155(5)
Re1 N2 2.198(4)
Re1 Cl1 2.4997(15)
P1 F3 1.538(5)
P1 F4 1.574(5)
P1 F5 1.577(5)
P1 F1 1.601(5)
P1 F6 1.605(5)
P1 F2 1.621(4)
O1 C1 1.151(7)
O2 C2 1.135(7)
O3 C3 1.146(7)
N1 C8 1.357(7)
N1 C4 1.357(7)
N2 C13 1.354(7)
N2 C9 1.363(7)
N3 C14 1.308(8)
N3 C19 1.407(9)
N3 C18 1.430(9)
C4 C5 1.384(9)
C4 H4 0.9500
C5 C6 1.365(10)
C5 H5 0.9500
C6 C7 1.370(9)
C6 H6 0.9500
C7 C8 1.398(8)
C7 H7 0.9500
C8 C9 1.467(8)
C9 C10 1.382(8)
C10 C11 1.391(9)
C10 H10 0.9500
C11 C12 1.380(9)
C11 H11 0.9500
C12 C13 1.387(8)
C12 H12 0.9500
C13 C14 1.520(9)
C14 C15 1.428(10)
C15 C16 1.392(10)
C15 H15 0.9500
C16 C17 1.346(10)
C16 H16 0.9500
C17 C18 1.322(10)
C17 H17 0.9500
C18 H18 0.9500
C19 H19A 0.9800
C19 H19B 0.9800
C19 H19C 0.9800
